data_7157131
loop_
_publ_author_name
'Tazi, Mehdi'
'Erb, William'
'Roisnel, Thierry'
'Dorcet, Vincent'
'Mongin, Florence'
'Low, Paul J.'

_publ_section_title
;
 From ferrocene to fluorine-containing penta-substituted derivatives and
 all points in-between; or, how to increase the available chemical space.
;
_journal_issue 42
_journal_name_full 'Organic &amp; biomolecular chemistry'
_journal_page_first 9352
_journal_page_last 9359
_journal_paper_doi 10.1039/c9ob01885a
_journal_volume 17
_journal_year 2019
_chemical_compound_source 'synthesis as described'
_chemical_formula_moiety 'C10 H7 Br Cl F Fe'
_chemical_formula_sum 'C10 H7 Br Cl F Fe'
_chemical_formula_weight 317.37
_space_group_crystal_system monoclinic
_space_group_IT_number 14
_space_group_name_Hall '-P 2yn'
_space_group_name_H-M_alt 'P 1 21/n 1'
_symmetry_space_group_name_Hall '-P 2yn'
_symmetry_space_group_name_H-M 'P 1 21/n 1'
_atom_sites_solution_hydrogens geom
_atom_sites_solution_primary dual
_atom_sites_solution_secondary difmap
_audit_update_record
;
2019-07-08 deposited with the CCDC.    2019-10-08 downloaded from the CCDC.
;
_cell_angle_alpha 90
_cell_angle_beta 91.505(6)
_cell_angle_gamma 90
_cell_formula_units_Z 4
_cell_length_a 6.5459(10)
_cell_length_b 10.4479(17)
_cell_length_c 15.037(2)
_cell_measurement_reflns_used 6766
_cell_measurement_temperature 150
_cell_measurement_theta_max 27.4624
_cell_measurement_theta_min 2.3740
_cell_measurement_wavelength 0.71073
_cell_volume 1028.0(3)
_computing_cell_refinement 'APEX3 (Bruker, 2015)'
_computing_data_collection 'SAINT (Bruker, 2014)'
_computing_data_reduction 'SAINT (Bruker, 2014)'
_computing_molecular_graphics 'SXGRAPH (L. Farrugia, 1999), Mercury (CSD, 2016)'
_computing_publication_material 'CRYSCALC (T. Roisnel, local program, 2019)'
_computing_structure_refinement 'SHELXL-2018_3 (Sheldrick, 2018)'
_computing_structure_solution 'SHELXT (G. Sheldrick, 2015)'
_diffrn_ambient_temperature 150
_diffrn_detector '(CMOS) PHOTON 100'
_diffrn_detector_area_resol_mean 10.4167
_diffrn_measured_fraction_theta_full 0.999
_diffrn_measured_fraction_theta_max 1.000
_diffrn_measurement_device_type 'D8 VENTURE Bruker AXS'
_diffrn_measurement_method 'rotation images'
_diffrn_radiation_monochromator 'multilayer monochromator'
_diffrn_radiation_probe x-ray
_diffrn_radiation_source 'Incoatec microfocus sealed tube'
_diffrn_radiation_type MoK\a
_diffrn_radiation_wavelength 0.71073
_diffrn_reflns_av_R_equivalents 0.0319
_diffrn_reflns_av_unetI/netI 0.0290
_diffrn_reflns_limit_h_max 8
_diffrn_reflns_limit_h_min -8
_diffrn_reflns_limit_k_max 11
_diffrn_reflns_limit_k_min -13
_diffrn_reflns_limit_l_max 19
_diffrn_reflns_limit_l_min -19
_diffrn_reflns_number 8915
_diffrn_reflns_theta_full 25.242
_diffrn_reflns_theta_max 27.483
_diffrn_reflns_theta_min 2.374
_diffrn_source_current 1.0
_diffrn_source_voltage 50.0
_exptl_absorpt_coefficient_mu 5.579
_exptl_absorpt_correction_T_max 0.572
_exptl_absorpt_correction_T_min 0.407
_exptl_absorpt_correction_type multi-scan
_exptl_absorpt_process_details
;
  [Sheldrick, G.M. (2014). SADABS Bruker AXS Inc., Madison, Wisconsin, USA]
;
_exptl_crystal_colour yellow
_exptl_crystal_density_diffrn 2.051
_exptl_crystal_description block
_exptl_crystal_F_000 616
_exptl_crystal_size_max 0.250
_exptl_crystal_size_mid 0.160
_exptl_crystal_size_min 0.100
_refine_diff_density_max 0.510
_refine_diff_density_min -0.586
_refine_diff_density_rms 0.102
_refine_ls_extinction_method none
_refine_ls_goodness_of_fit_ref 1.057
_refine_ls_hydrogen_treatment constr
_refine_ls_matrix_type full
_refine_ls_number_parameters 108
_refine_ls_number_reflns 2361
_refine_ls_number_restraints 0
_refine_ls_restrained_S_all 1.057
_refine_ls_R_factor_all 0.0382
_refine_ls_R_factor_gt 0.0313
_refine_ls_shift/su_max 0.018
_refine_ls_shift/su_mean 0.002
_refine_ls_structure_factor_coef Fsqd
_refine_ls_weighting_details 'w=1/[\s^2^(Fo^2^)+(0.0427P)^2^+1.0819P] where P=(Fo^2^+2Fc^2^)/3'
_refine_ls_weighting_scheme calc
_refine_ls_wR_factor_gt 0.0787
_refine_ls_wR_factor_ref 0.0829
_reflns_Friedel_coverage 0.000
_reflns_number_gt 2060
_reflns_number_total 2361
_reflns_threshold_expression >2sigma(I)
_cod_data_source_file c9ob01885a2.cif
_cod_data_source_block 3p-Br_MT322
_cod_depositor_comments 'Adding full bibliography for 7157127--7157141.cif.'
_cod_database_code 7157131

loop_
_space_group_symop_operation_xyz
'x, y, z'
'-x+1/2, y+1/2, -z+1/2'
'-x, -y, -z'
'x-1/2, -y-1/2, z-1/2'

loop_
_atom_site_label
_atom_site_type_symbol
_atom_site_fract_x
_atom_site_fract_y
_atom_site_fract_z
_atom_site_U_iso_or_equiv
_atom_site_adp_type
_atom_site_occupancy
_atom_site_site_symmetry_order
_atom_site_calc_flag
_atom_site_refinement_flags_posn
_atom_site_refinement_flags_adp
_atom_site_refinement_flags_occupancy
_atom_site_disorder_assembly
_atom_site_disorder_group
Fe1 Fe 0.69591(5) 0.25850(3) 0.38078(2) 0.02057(11) Uani 1 1 d . . . . .
C1A C 0.8708(9) 0.2956(4) 0.2725(4) 0.0395(6) Uani 0.519(5) 1 d G . P A 1
H1A H 0.962574 0.237799 0.245566 0.047 Uiso 0.519(5) 1 calc R U P A 1
C2A C 0.9206(6) 0.3833(6) 0.3419(4) 0.0395(6) Uani 0.519(5) 1 d G . P A 1
H2A H 1.051517 0.394407 0.369559 0.047 Uiso 0.519(5) 1 calc R U P A 1
C3A C 0.7403(10) 0.4515(4) 0.3626(3) 0.0395(6) Uani 0.519(5) 1 d G . P A 1
H3A H 0.729458 0.516155 0.406655 0.047 Uiso 0.519(5) 1 calc R U P A 1
C4A C 0.5791(5) 0.4059(6) 0.3061(4) 0.0395(6) Uani 0.519(5) 1 d G . P A 1
H4A H 0.441472 0.434793 0.305589 0.047 Uiso 0.519(5) 1 calc R U P A 1
C5A C 0.6598(10) 0.3096(5) 0.2503(3) 0.0395(6) Uani 0.519(5) 1 d G . P A 1
H5A H 0.585546 0.262760 0.206031 0.047 Uiso 0.519(5) 1 calc R U P A 1
C1B C 0.7749(12) 0.2913(4) 0.2524(3) 0.0344(16) Uani 0.481(5) 1 d G . P A 2
H1B H 0.798375 0.227521 0.208772 0.041 Uiso 0.481(5) 1 calc R U P A 2
C2B C 0.9239(6) 0.3438(6) 0.3122(4) 0.0395(6) Uani 0.481(5) 1 d G . P A 2
H2B H 1.064510 0.321292 0.315754 0.047 Uiso 0.481(5) 1 calc R U P A 2
C3B C 0.8258(10) 0.4358(5) 0.3660(3) 0.0395(6) Uani 0.481(5) 1 d G . P A 2
H3B H 0.889295 0.485696 0.411725 0.047 Uiso 0.481(5) 1 calc R U P A 2
C4B C 0.6162(9) 0.4402(5) 0.3393(4) 0.0395(6) Uani 0.481(5) 1 d G . P A 2
H4B H 0.514871 0.493531 0.364056 0.047 Uiso 0.481(5) 1 calc R U P A 2
C5B C 0.5848(7) 0.3509(6) 0.2691(4) 0.0395(6) Uani 0.481(5) 1 d G . P A 2
H5B H 0.458679 0.333970 0.238624 0.047 Uiso 0.481(5) 1 calc R U P A 2
C6 C 0.4941(4) 0.2068(3) 0.47293(17) 0.0234(5) Uani 1 1 d . . . . .
C7 C 0.6911(4) 0.2206(3) 0.51233(18) 0.0269(5) Uani 1 1 d . . . . .
C8 C 0.8239(4) 0.1341(3) 0.46981(19) 0.0297(6) Uani 1 1 d . . . . .
H8 H 0.965514 0.123495 0.483116 0.036 Uiso 1 1 calc R U . . .
C9 C 0.7096(4) 0.0667(3) 0.40441(18) 0.0266(6) Uani 1 1 d . . . . .
H9 H 0.760495 0.002491 0.366108 0.032 Uiso 1 1 calc R U . . .
C10 C 0.5043(4) 0.1116(2) 0.40579(16) 0.0219(5) Uani 1 1 d . . . . .
Br1 Br 0.28998(6) 0.05438(4) 0.33793(3) 0.03351(15) Uani 0.572(2) 1 d . . P . .
Cl1 Cl 0.28998(6) 0.05438(4) 0.33793(3) 0.03351(15) Uani 0.428(2) 1 d . . P . .
F2 F 0.3206(3) 0.26791(18) 0.49929(13) 0.0385(4) Uani 1 1 d . . . . .
Cl3 Cl 0.75741(10) 0.32334(7) 0.60327(4) 0.0572(2) Uani 0.572(2) 1 d . . P . .
Br3 Br 0.75741(10) 0.32334(7) 0.60327(4) 0.0572(2) Uani 0.428(2) 1 d . . P . .

loop_
_atom_site_aniso_label
_atom_site_aniso_U_11
_atom_site_aniso_U_22
_atom_site_aniso_U_33
_atom_site_aniso_U_23
_atom_site_aniso_U_13
_atom_site_aniso_U_12
Fe1 0.02001(19) 0.01799(19) 0.0239(2) 0.00551(14) 0.00445(14) 0.00203(13)
C1A 0.0414(13) 0.0297(14) 0.0475(15) 0.0165(10) 0.0043(11) -0.0027(10)
C2A 0.0414(13) 0.0297(14) 0.0475(15) 0.0165(10) 0.0043(11) -0.0027(10)
C3A 0.0414(13) 0.0297(14) 0.0475(15) 0.0165(10) 0.0043(11) -0.0027(10)
C4A 0.0414(13) 0.0297(14) 0.0475(15) 0.0165(10) 0.0043(11) -0.0027(10)
C5A 0.0414(13) 0.0297(14) 0.0475(15) 0.0165(10) 0.0043(11) -0.0027(10)
C1B 0.050(4) 0.034(3) 0.020(3) 0.013(2) 0.018(3) 0.006(3)
C2B 0.0414(13) 0.0297(14) 0.0475(15) 0.0165(10) 0.0043(11) -0.0027(10)
C3B 0.0414(13) 0.0297(14) 0.0475(15) 0.0165(10) 0.0043(11) -0.0027(10)
C4B 0.0414(13) 0.0297(14) 0.0475(15) 0.0165(10) 0.0043(11) -0.0027(10)
C5B 0.0414(13) 0.0297(14) 0.0475(15) 0.0165(10) 0.0043(11) -0.0027(10)
C6 0.0213(12) 0.0250(12) 0.0243(12) -0.0019(10) 0.0085(10) 0.0037(10)
C7 0.0277(13) 0.0313(14) 0.0216(12) 0.0003(11) 0.0019(10) -0.0013(11)
C8 0.0226(12) 0.0338(15) 0.0329(14) 0.0122(12) 0.0022(10) 0.0070(11)
C9 0.0309(14) 0.0206(12) 0.0289(13) 0.0069(10) 0.0107(11) 0.0082(10)
C10 0.0257(12) 0.0210(12) 0.0193(11) 0.0026(9) 0.0043(9) -0.0017(10)
Br1 0.0314(2) 0.0404(3) 0.0287(2) -0.00175(16) -0.00031(15) -0.01154(15)
Cl1 0.0314(2) 0.0404(3) 0.0287(2) -0.00175(16) -0.00031(15) -0.01154(15)
F2 0.0259(8) 0.0451(10) 0.0449(10) -0.0073(8) 0.0091(7) 0.0031(7)
Cl3 0.0704(4) 0.0652(4) 0.0359(3) -0.0212(3) -0.0047(3) -0.0167(3)
Br3 0.0704(4) 0.0652(4) 0.0359(3) -0.0212(3) -0.0047(3) -0.0167(3)

loop_
_atom_type_symbol
_atom_type_description
_atom_type_scat_dispersion_real
_atom_type_scat_dispersion_imag
_atom_type_scat_source
C C 0.0033 0.0016 'International Tables Vol C Tables 4.2.6.8 and 6.1.1.4'
H H 0.0000 0.0000 'International Tables Vol C Tables 4.2.6.8 and 6.1.1.4'
Cl Cl 0.1484 0.1585 'International Tables Vol C Tables 4.2.6.8 and 6.1.1.4'
F F 0.0171 0.0103 'International Tables Vol C Tables 4.2.6.8 and 6.1.1.4'
Fe Fe 0.3463 0.8444 'International Tables Vol C Tables 4.2.6.8 and 6.1.1.4'
Br Br -0.2901 2.4595 'International Tables Vol C Tables 4.2.6.8 and 6.1.1.4'

loop_
_geom_angle_atom_site_label_1
_geom_angle_atom_site_label_2
_geom_angle_atom_site_label_3
_geom_angle
C6 Fe1 C7 41.02(11)
C6 Fe1 C10 41.19(10)
C7 Fe1 C10 69.12(11)
C6 Fe1 C8 68.97(11)
C7 Fe1 C8 40.99(11)
C10 Fe1 C8 68.84(11)
C6 Fe1 C9 69.05(10)
C7 Fe1 C9 68.77(11)
C10 Fe1 C9 41.05(10)
C8 Fe1 C9 40.53(12)
C6 Fe1 C5A 132.08(19)
C7 Fe1 C5A 171.5(2)
C10 Fe1 C5A 108.68(13)
C8 Fe1 C5A 146.8(2)
C9 Fe1 C5A 115.37(17)
C6 Fe1 C2B 165.2(2)
C7 Fe1 C2B 127.7(2)
C10 Fe1 C2B 152.9(2)
C8 Fe1 C2B 108.54(14)
C9 Fe1 C2B 119.24(17)
C6 Fe1 C1B 152.1(2)
C7 Fe1 C1B 166.2(2)
C10 Fe1 C1B 118.48(18)
C8 Fe1 C1B 128.4(2)
C9 Fe1 C1B 108.61(14)
C2B Fe1 C1B 40.71(8)
C6 Fe1 C4A 109.76(14)
C7 Fe1 C4A 132.2(2)
C10 Fe1 C4A 116.69(15)
C8 Fe1 C4A 170.7(2)
C9 Fe1 C4A 148.4(2)
C5A Fe1 C4A 40.70(8)
C6 Fe1 C1A 170.7(2)
C7 Fe1 C1A 146.9(2)
C10 Fe1 C1A 130.71(18)
C8 Fe1 C1A 114.53(16)
C9 Fe1 C1A 107.55(13)
C5A Fe1 C1A 40.60(8)
C4A Fe1 C1A 68.26(10)
C6 Fe1 C3B 126.74(19)
C7 Fe1 C3B 107.48(15)
C10 Fe1 C3B 164.8(2)
C8 Fe1 C3B 118.95(18)
C9 Fe1 C3B 152.9(2)
C2B Fe1 C3B 40.59(8)
C1B Fe1 C3B 68.27(10)
C6 Fe1 C5B 117.67(18)
C7 Fe1 C5B 151.6(2)
C10 Fe1 C5B 107.49(14)
C8 Fe1 C5B 166.2(2)
C9 Fe1 C5B 128.2(2)
C2B Fe1 C5B 68.27(10)
C1B Fe1 C5B 40.58(8)
C3B Fe1 C5B 68.04(10)
C5A C1A C2A 108.0
C5A C1A Fe1 69.26(17)
C2A C1A Fe1 70.17(17)
C5A C1A H1A 126.0
C2A C1A H1A 126.0
Fe1 C1A H1A 126.1
C1A C2A C3A 108.0
C1A C2A Fe1 69.45(17)
C3A C2A Fe1 69.61(17)
C1A C2A H2A 126.0
C3A C2A H2A 126.0
Fe1 C2A H2A 126.5
C2A C3A C4A 108.0
C2A C3A Fe1 70.04(17)
C4A C3A Fe1 69.24(17)
C2A C3A H3A 126.0
C4A C3A H3A 126.0
Fe1 C3A H3A 126.3
C5A C4A C3A 108.0
C5A C4A Fe1 69.56(17)
C3A C4A Fe1 70.23(17)
C5A C4A H4A 126.0
C3A C4A H4A 126.0
Fe1 C4A H4A 125.8
C1A C5A C4A 108.0
C1A C5A Fe1 70.14(17)
C4A C5A Fe1 69.74(17)
C1A C5A H5A 126.0
C4A C5A H5A 126.0
Fe1 C5A H5A 125.7
C2B C1B C5B 108.0
C2B C1B Fe1 69.62(18)
C5B C1B Fe1 70.19(18)
C2B C1B H1B 126.0
C5B C1B H1B 126.0
Fe1 C1B H1B 125.8
C1B C2B C3B 108.0
C1B C2B Fe1 69.66(17)
C3B C2B Fe1 70.17(17)
C1B C2B H2B 126.0
C3B C2B H2B 126.0
Fe1 C2B H2B 125.7
C4B C3B C2B 108.0
C4B C3B Fe1 70.12(18)
C2B C3B Fe1 69.24(17)
C4B C3B H3B 126.0
C2B C3B H3B 126.0
Fe1 C3B H3B 126.2
C3B C4B C5B 108.0
C3B C4B Fe1 69.50(18)
C5B C4B Fe1 69.54(17)
C3B C4B H4B 126.0
C5B C4B H4B 126.0
Fe1 C4B H4B 126.5
C4B C5B C1B 108.0
C4B C5B Fe1 70.09(17)
C1B C5B Fe1 69.23(17)
C4B C5B H5B 126.0
C1B C5B H5B 126.0
Fe1 C5B H5B 126.2
F2 C6 C7 125.8(2)
F2 C6 C10 125.9(2)
C7 C6 C10 108.1(2)
F2 C6 Fe1 129.61(19)
C7 C6 Fe1 69.69(15)
C10 C6 Fe1 69.82(14)
C6 C7 C8 108.0(2)
C6 C7 Cl3 125.8(2)
C8 C7 Cl3 126.2(2)
C6 C7 Fe1 69.30(15)
C8 C7 Fe1 69.97(15)
Cl3 C7 Fe1 128.60(16)
C9 C8 C7 108.3(2)
C9 C8 Fe1 69.98(15)
C7 C8 Fe1 69.05(15)
C9 C8 H8 125.9
C7 C8 H8 125.9
Fe1 C8 H8 126.7
C8 C9 C10 108.0(2)
C8 C9 Fe1 69.48(16)
C10 C9 Fe1 68.98(14)
C8 C9 H9 126.0
C10 C9 H9 126.0
Fe1 C9 H9 127.1
C6 C10 C9 107.6(2)
C6 C10 Br1 125.50(19)
C9 C10 Br1 126.8(2)
C6 C10 Fe1 69.00(14)
C9 C10 Fe1 69.96(15)
Br1 C10 Fe1 128.26(13)

loop_
_geom_bond_atom_site_label_1
_geom_bond_atom_site_label_2
_geom_bond_distance
Fe1 C6 2.013(2)
Fe1 C7 2.018(3)
Fe1 C10 2.024(2)
Fe1 C8 2.030(3)
Fe1 C9 2.037(3)
Fe1 C5A 2.041(4)
Fe1 C2B 2.041(5)
Fe1 C1B 2.041(4)
Fe1 C4A 2.043(4)
Fe1 C1A 2.052(4)
Fe1 C3B 2.053(5)
Fe1 C5B 2.054(4)
C1A C5A 1.4200
C1A C2A 1.4200
C1A H1A 0.9500
C2A C3A 1.4200
C2A H2A 0.9500
C3A C4A 1.4200
C3A H3A 0.9500
C4A C5A 1.4200
C4A H4A 0.9500
C5A H5A 0.9500
C1B C2B 1.4200
C1B C5B 1.4200
C1B H1B 0.9500
C2B C3B 1.4200
C2B H2B 0.9500
C3B C4B 1.4200
C3B H3B 0.9500
C4B C5B 1.4200
C4B H4B 0.9500
C5B H5B 0.9500
C6 F2 1.371(3)
C6 C7 1.412(4)
C6 C10 1.420(4)
C7 C8 1.418(4)
C7 Cl3 1.783(3)
C8 C9 1.409(4)
C8 H8 0.9500
C9 C10 1.424(4)
C9 H9 0.9500
C10 Br1 1.814(3)

loop_
_geom_torsion_atom_site_label_1
_geom_torsion_atom_site_label_2
_geom_torsion_atom_site_label_3
_geom_torsion_atom_site_label_4
_geom_torsion
C5A C1A C2A C3A 0.0
Fe1 C1A C2A C3A -59.13(17)
C5A C1A C2A Fe1 59.13(17)
C1A C2A C3A C4A 0.0
Fe1 C2A C3A C4A -59.03(17)
C1A C2A C3A Fe1 59.03(17)
C2A C3A C4A C5A 0.0
Fe1 C3A C4A C5A -59.54(17)
C2A C3A C4A Fe1 59.54(17)
C2A C1A C5A C4A 0.0
Fe1 C1A C5A C4A 59.70(17)
C2A C1A C5A Fe1 -59.70(17)
C3A C4A C5A C1A 0.0
Fe1 C4A C5A C1A -59.95(17)
C3A C4A C5A Fe1 59.95(17)
C5B C1B C2B C3B 0.0
Fe1 C1B C2B C3B -59.95(17)
C5B C1B C2B Fe1 59.95(17)
C1B C2B C3B C4B 0.0
Fe1 C2B C3B C4B -59.63(17)
C1B C2B C3B Fe1 59.63(17)
C2B C3B C4B C5B 0.0
Fe1 C3B C4B C5B -59.08(16)
C2B C3B C4B Fe1 59.08(16)
C3B C4B C5B C1B 0.0
Fe1 C4B C5B C1B -59.06(17)
C3B C4B C5B Fe1 59.06(17)
C2B C1B C5B C4B 0.0
Fe1 C1B C5B C4B 59.59(17)
C2B C1B C5B Fe1 -59.59(17)
F2 C6 C7 C8 175.7(2)
C10 C6 C7 C8 0.0(3)
Fe1 C6 C7 C8 -59.47(19)
F2 C6 C7 Cl3 -1.5(4)
C10 C6 C7 Cl3 -177.2(2)
Fe1 C6 C7 Cl3 123.3(2)
F2 C6 C7 Fe1 -124.8(3)
C10 C6 C7 Fe1 59.46(18)
C6 C7 C8 C9 -0.1(3)
Cl3 C7 C8 C9 177.0(2)
Fe1 C7 C8 C9 -59.19(19)
C6 C7 C8 Fe1 59.06(19)
Cl3 C7 C8 Fe1 -123.8(2)
C7 C8 C9 C10 0.2(3)
Fe1 C8 C9 C10 -58.38(18)
C7 C8 C9 Fe1 58.61(19)
F2 C6 C10 C9 -175.5(2)
C7 C6 C10 C9 0.1(3)
Fe1 C6 C10 C9 59.53(18)
F2 C6 C10 Br1 2.2(4)
C7 C6 C10 Br1 177.87(19)
Fe1 C6 C10 Br1 -122.7(2)
F2 C6 C10 Fe1 124.9(3)
C7 C6 C10 Fe1 -59.38(19)
C8 C9 C10 C6 -0.2(3)
Fe1 C9 C10 C6 -58.92(18)
C8 C9 C10 Br1 -177.92(19)
Fe1 C9 C10 Br1 123.4(2)
C8 C9 C10 Fe1 58.69(18)
